data_4316905
loop_
_publ_author_name
'Nikolay Gerasimchuk'
'Andrzej Gamian'
'Garrett Glover'
'Bogumila Szponar'

_publ_contact_author_address
; 
 Department of Chemistry, 
 Temple Hall 456, 
 Missouri State University, 
 Springfield, MO 65897, USA. 
;
_publ_contact_author_email NNGerasimchuk@missouristate.edu
_publ_contact_author_fax '1 417 836 5507'
_publ_contact_author_name 'Prof. Nikolay Gerasimchuk'
_publ_contact_author_phone '1 417 836 5165'
_publ_section_title
;
 Light Insensitive Silver(I) Cyanoximates As Antimicrobial Agents for
 Indwelling Medical Devices
;
_journal_name_full 'Inorganic Chemistry'
_journal_page_first 9863
_journal_page_last 9874
_journal_paper_doi 10.1021/ic100830x
_journal_volume 49
_journal_year 2010
_chemical_formula_moiety 'C5 H6 Ag N3 O2'
_chemical_formula_sum 'C5 H6 Ag N3 O2'
_chemical_formula_weight 248.00
_chemical_melting_point 'dec. at ~160 o C'
_chemical_name_common Ag(DCO)
_chemical_name_systematic
; 
 Silver(I) N,N'-dimethylamino(2-nitroso-2-cyano)acetamide' 
;
_space_group_IT_number 43
_symmetry_cell_setting orthorhombic
_symmetry_Int_Tables_number 43
_symmetry_space_group_name_Hall 'F 2 -2d'
_symmetry_space_group_name_H-M 'F d d 2'
_atom_sites_solution_hydrogens geom
_atom_sites_solution_primary direct
_atom_sites_solution_secondary difmap
_audit_creation_method SHELXL-97
_cell_angle_alpha 90.00
_cell_angle_beta 90.00
_cell_angle_gamma 90.00
_cell_formula_units_Z 16
_cell_length_a 28.708(8)
_cell_length_b 29.606(9)
_cell_length_c 3.6835(11)
_cell_measurement_reflns_used 45
_cell_measurement_temperature 120(2)
_cell_measurement_theta_max 27.56
_cell_measurement_theta_min 1.56
_cell_volume 3130.7(16)
_computing_cell_refinement 'SAINT (Bruker, 1998)'
_computing_data_collection 'SMART (Bruker, 1998)'
_computing_data_reduction 'SAINT (Bruker, 1998)'
_computing_molecular_graphics 'ORTEP-III (Burnett & Johnson, 1996)'
_computing_publication_material 'CIFTAB (Sheldrick, 1997)'
_computing_structure_refinement 'SHELXL-97 (Sheldrick, 1997)'
_computing_structure_solution 'SHELXS-97 (Sheldrick, 1990)'
_diffrn_ambient_temperature 120(2)
_diffrn_measured_fraction_theta_full 0.996
_diffrn_measured_fraction_theta_max 0.996
_diffrn_measurement_device_type 'Bruker APEX2 CCD area detector'
_diffrn_measurement_method 'omega scans'
_diffrn_radiation_monochromator graphite
_diffrn_radiation_source 'fine-focus sealed tube'
_diffrn_radiation_type MoK\a
_diffrn_radiation_wavelength 0.71073
_diffrn_reflns_av_R_equivalents 0.0304
_diffrn_reflns_av_sigmaI/netI 0.0249
_diffrn_reflns_limit_h_max 40
_diffrn_reflns_limit_h_min -40
_diffrn_reflns_limit_k_max 42
_diffrn_reflns_limit_k_min -42
_diffrn_reflns_limit_l_max 5
_diffrn_reflns_limit_l_min -5
_diffrn_reflns_number 11552
_diffrn_reflns_theta_full 30.47
_diffrn_reflns_theta_max 30.47
_diffrn_reflns_theta_min 1.98
_exptl_absorpt_coefficient_mu 2.527
_exptl_absorpt_correction_T_max 0.9513
_exptl_absorpt_correction_T_min 0.6893
_exptl_absorpt_correction_type numerical
_exptl_absorpt_process_details 'SADABS (Bruker AXS, 2005)'
_exptl_crystal_colour yellow-brown
_exptl_crystal_density_diffrn 2.105
_exptl_crystal_density_meas ?
_exptl_crystal_density_method 'not measured'
_exptl_crystal_description needle
_exptl_crystal_F_000 1920
_exptl_crystal_size_max 0.349
_exptl_crystal_size_mid 0.060
_exptl_crystal_size_min 0.056
_refine_diff_density_max 0.443
_refine_diff_density_min -0.393
_refine_diff_density_rms 0.074
_refine_ls_abs_structure_details 'Flack H D (1983), Acta Cryst. A39, 876-881'
_refine_ls_abs_structure_Flack -0.02(3)
_refine_ls_extinction_method none
_refine_ls_goodness_of_fit_ref 1.029
_refine_ls_hydrogen_treatment constr
_refine_ls_matrix_type full
_refine_ls_number_parameters 102
_refine_ls_number_reflns 2376
_refine_ls_number_restraints 1
_refine_ls_restrained_S_all 1.029
_refine_ls_R_factor_all 0.0232
_refine_ls_R_factor_gt 0.0193
_refine_ls_shift/su_max 0.002
_refine_ls_shift/su_mean 0.000
_refine_ls_structure_factor_coef Fsqd
_refine_ls_weighting_details 'calc w=1/[\s^2^(Fo^2^)+(0.0184P)^2^+0.0000P] where P=(Fo^2^+2Fc^2^)/3'
_refine_ls_weighting_scheme calc
_refine_ls_wR_factor_gt 0.0392
_refine_ls_wR_factor_ref 0.0404
_reflns_number_gt 2137
_reflns_number_total 2376
_reflns_threshold_expression >2sigma(I)
_cod_data_source_file ic100830x_si_002.cif
_cod_data_source_block sq-ag-dco_1
_cod_depositor_comments
;
The following automatic conversions were performed:

'_symmetry_cell_setting' value 'Orthorhombic' changed to
'orthorhombic' according to the built-in table from CIF Core
dictionary named 'cif_core.dic' version 2.4.1 from 2010-06-29.

Automatic conversion script
Id: cif_fix_values 1646 2011-03-28 12:23:43Z adriana 

The following automatic conversions were performed:

'_exptl_crystal_density_meas' value 'not measured' was changed to '?'
- the value is perceived as not measured.

Automatic conversion script
Id: cif_fix_values 3008 2015-01-20 13:52:24Z robertas 
;
_cod_original_sg_symbol_Hall '-F 2 -2d'
_cod_database_code 4316905

loop_
_symmetry_equiv_pos_as_xyz
'x, y, z'
'-x, -y, z'
'-x+1/4, y+1/4, z+1/4'
'x+3/4, -y+3/4, z+1/4'
'x, y+1/2, z+1/2'
'-x, -y+1/2, z+1/2'
'-x+1/4, y+3/4, z+3/4'
'x+3/4, -y+5/4, z+3/4'
'x+1/2, y, z+1/2'
'-x+1/2, -y, z+1/2'
'-x+3/4, y+1/4, z+3/4'
'x+5/4, -y+3/4, z+3/4'
'x+1/2, y+1/2, z'
'-x+1/2, -y+1/2, z'
'-x+3/4, y+3/4, z+1/4'
'x+5/4, -y+5/4, z+1/4'

loop_
_atom_site_label
_atom_site_type_symbol
_atom_site_fract_x
_atom_site_fract_y
_atom_site_fract_z
_atom_site_U_iso_or_equiv
_atom_site_adp_type
_atom_site_occupancy
_atom_site_symmetry_multiplicity
_atom_site_calc_flag
_atom_site_refinement_flags
_atom_site_disorder_assembly
_atom_site_disorder_group
Ag1 Ag 1.006396(6) 0.374357(6) 0.48128(11) 0.02546(5) Uani 1 1 d . . .
C1 C 0.90926(7) 0.35699(7) 0.1479(6) 0.0153(4) Uani 1 1 d . . .
C2 C 0.86321(8) 0.36635(7) 0.0268(7) 0.0177(4) Uani 1 1 d . . .
C3 C 0.93483(7) 0.31508(7) 0.0482(5) 0.0146(4) Uani 1 1 d . . .
C4 C 0.93657(8) 0.23707(7) -0.1372(6) 0.0202(4) Uani 1 1 d . . .
H4A H 0.9591 0.2469 -0.3206 0.030 Uiso 1 1 calc R . .
H4B H 0.9146 0.2157 -0.2464 0.030 Uiso 1 1 calc R . .
H4C H 0.9530 0.2224 0.0639 0.030 Uiso 1 1 calc R . .
C5 C 0.86343(7) 0.26847(8) 0.1315(6) 0.0193(5) Uani 1 1 d . . .
H5A H 0.8612 0.2377 0.2275 0.029 Uiso 1 1 calc R . .
H5B H 0.8414 0.2722 -0.0694 0.029 Uiso 1 1 calc R . .
H5C H 0.8560 0.2901 0.3241 0.029 Uiso 1 1 calc R . .
N1 N 0.93360(7) 0.38889(6) 0.3181(5) 0.0201(4) Uani 1 1 d . . .
N2 N 0.82649(7) 0.37262(6) -0.0822(6) 0.0236(5) Uani 1 1 d . . .
N3 N 0.91090(6) 0.27656(5) 0.0001(5) 0.0153(3) Uani 1 1 d . . .
O1 O 0.97785(5) 0.31685(5) 0.0037(4) 0.0183(3) Uani 1 1 d . . .
O2 O 0.91372(6) 0.42654(5) 0.3858(5) 0.0286(4) Uani 1 1 d . . .

loop_
_atom_site_aniso_label
_atom_site_aniso_U_11
_atom_site_aniso_U_22
_atom_site_aniso_U_33
_atom_site_aniso_U_23
_atom_site_aniso_U_13
_atom_site_aniso_U_12
Ag1 0.01171(7) 0.02506(8) 0.03962(9) -0.00506(8) -0.00611(7) -0.00246(6)
C1 0.0137(10) 0.0130(9) 0.0192(11) 0.0006(8) -0.0035(8) 0.0027(7)
C2 0.0193(10) 0.0148(10) 0.0189(11) -0.0023(9) 0.0009(9) 0.0021(7)
C3 0.0131(9) 0.0175(9) 0.0131(10) 0.0005(7) -0.0024(7) 0.0030(7)
C4 0.0204(11) 0.0171(9) 0.0231(10) -0.0049(8) -0.0026(8) 0.0036(8)
C5 0.0131(10) 0.0220(11) 0.0227(11) 0.0030(8) 0.0009(8) -0.0018(8)
N1 0.0177(9) 0.0151(8) 0.0276(12) -0.0012(7) -0.0033(8) 0.0026(7)
N2 0.0186(10) 0.0235(9) 0.0288(13) 0.0004(9) -0.0023(8) 0.0044(8)
N3 0.0126(8) 0.0144(7) 0.0187(8) -0.0009(8) -0.0007(8) 0.0003(6)
O1 0.0118(6) 0.0190(7) 0.0241(7) -0.0005(7) -0.0014(7) 0.0018(5)
O2 0.0232(8) 0.0170(7) 0.0456(11) -0.0075(7) -0.0060(7) 0.0061(6)

loop_
_atom_type_symbol
_atom_type_description
_atom_type_scat_dispersion_real
_atom_type_scat_dispersion_imag
_atom_type_scat_source
C C 0.0033 0.0016 'International Tables Vol C Tables 4.2.6.8 and 6.1.1.4'
H H 0.0000 0.0000 'International Tables Vol C Tables 4.2.6.8 and 6.1.1.4'
Ag Ag -0.8971 1.1015 'International Tables Vol C Tables 4.2.6.8 and 6.1.1.4'
N N 0.0061 0.0033 'International Tables Vol C Tables 4.2.6.8 and 6.1.1.4'
O O 0.0106 0.0060 'International Tables Vol C Tables 4.2.6.8 and 6.1.1.4'

loop_
_geom_angle_atom_site_label_1
_geom_angle_atom_site_label_2
_geom_angle_atom_site_label_3
_geom_angle
_geom_angle_site_symmetry_1
_geom_angle_site_symmetry_3
_geom_angle_publ_flag
N2 Ag1 N1 166.11(7) 12_455 . ?
N2 Ag1 O1 123.22(6) 12_455 . ?
N1 Ag1 O1 69.14(6) . . ?
N1 C1 C2 119.82(19) . . ?
N1 C1 C3 116.66(18) . . ?
C2 C1 C3 122.93(18) . . ?
N2 C2 C1 177.1(3) . . ?
O1 C3 N3 121.67(18) . . ?
O1 C3 C1 119.09(18) . . ?
N3 C3 C1 119.23(17) . . ?
N3 C4 H4A 109.5 . . ?
N3 C4 H4B 109.5 . . ?
H4A C4 H4B 109.5 . . ?
N3 C4 H4C 109.5 . . ?
H4A C4 H4C 109.5 . . ?
H4B C4 H4C 109.5 . . ?
N3 C5 H5A 109.5 . . ?
N3 C5 H5B 109.5 . . ?
H5A C5 H5B 109.5 . . ?
N3 C5 H5C 109.5 . . ?
H5A C5 H5C 109.5 . . ?
H5B C5 H5C 109.5 . . ?
O2 N1 C1 118.45(19) . . ?
O2 N1 Ag1 122.54(14) . . ?
C1 N1 Ag1 119.00(14) . . ?
C2 N2 Ag1 172.79(18) . 4_454 ?
C3 N3 C5 124.81(18) . . ?
C3 N3 C4 117.63(17) . . ?
C5 N3 C4 116.69(16) . . ?
C3 O1 Ag1 104.63(13) . . ?

loop_
_geom_bond_atom_site_label_1
_geom_bond_atom_site_label_2
_geom_bond_distance
_geom_bond_site_symmetry_2
_geom_bond_publ_flag
Ag1 N2 2.128(2) 12_455 ?
Ag1 N1 2.217(2) . ?
Ag1 O1 2.5817(16) . ?
C1 N1 1.332(3) . ?
C1 C2 1.422(3) . ?
C1 C3 1.488(3) . ?
C2 N2 1.143(3) . ?
C3 O1 1.247(2) . ?
C3 N3 1.343(2) . ?
C4 N3 1.472(3) . ?
C4 H4A 0.9800 . ?
C4 H4B 0.9800 . ?
C4 H4C 0.9800 . ?
C5 N3 1.466(3) . ?
C5 H5A 0.9800 . ?
C5 H5B 0.9800 . ?
C5 H5C 0.9800 . ?
N1 O2 1.277(2) . ?
N2 Ag1 2.128(2) 4_454 ?

loop_
_geom_torsion_atom_site_label_1
_geom_torsion_atom_site_label_2
_geom_torsion_atom_site_label_3
_geom_torsion_atom_site_label_4
_geom_torsion
_geom_torsion_site_symmetry_1
_geom_torsion_site_symmetry_2
_geom_torsion_site_symmetry_3
_geom_torsion_site_symmetry_4
_geom_torsion_publ_flag
N1 C1 C2 N2 149(5) . . . . ?
C3 C1 C2 N2 -21(5) . . . . ?
N1 C1 C3 O1 -25.3(3) . . . . ?
C2 C1 C3 O1 145.8(2) . . . . ?
N1 C1 C3 N3 156.19(19) . . . . ?
C2 C1 C3 N3 -32.6(3) . . . . ?
C2 C1 N1 O2 3.8(3) . . . . ?
C3 C1 N1 O2 175.27(19) . . . . ?
C2 C1 N1 Ag1 -177.23(16) . . . . ?
C3 C1 N1 Ag1 -5.8(2) . . . . ?
N2 Ag1 N1 O2 -9.9(5) 12_455 . . . ?
O1 Ag1 N1 O2 -164.31(19) . . . . ?
N2 Ag1 N1 C1 171.2(3) 12_455 . . . ?
O1 Ag1 N1 C1 16.78(15) . . . . ?
C1 C2 N2 Ag1 65(6) . . . 4_454 ?
O1 C3 N3 C5 163.88(19) . . . . ?
C1 C3 N3 C5 -17.7(3) . . . . ?
O1 C3 N3 C4 -5.0(3) . . . . ?
C1 C3 N3 C4 173.40(18) . . . . ?
N3 C3 O1 Ag1 -145.60(17) . . . . ?
C1 C3 O1 Ag1 36.0(2) . . . . ?
N2 Ag1 O1 C3 159.36(13) 12_455 . . . ?
N1 Ag1 O1 C3 -27.77(12) . . . . ?
